data_2104316
loop_
_publ_author_name
'van de Streek, Jacco'
'Br\"uning, J\"urgen'
'Ivashevskaya, Svetlana N.'
'Ermrich, Martin'
'Paulus, Erich F.'
'Bolte, Michael'
'Schmidt, Martin U.'

_publ_section_title
;
 Structures of six industrial benzimidazolone pigments from laboratory
 powder diffraction data
;
_journal_coeditor_code OG5035
_journal_issue 2
_journal_name_full 'Acta Crystallographica Section B'
_journal_page_first 200
_journal_page_last 211
_journal_paper_doi 10.1107/S0108768108041529
_journal_volume 65
_journal_year 2009
_chemical_formula_sum 'C20 H20 F3 N5 O4 S'
_chemical_formula_weight 483.47
_chemical_name_systematic ?
_space_group_IT_number 2
_symmetry_cell_setting triclinic
_symmetry_space_group_name_Hall '-P 1'
_symmetry_space_group_name_H-M 'P -1'
_atom_sites_solution_hydrogens geom
_atom_sites_solution_primary direct
_atom_sites_solution_secondary difmap
_audit_creation_method SHELXL-97
_cell_angle_alpha 103.996(14)
_cell_angle_beta 101.670(15)
_cell_angle_gamma 104.491(14)
_cell_formula_units_Z 2
_cell_length_a 7.5478(14)
_cell_length_b 11.941(2)
_cell_length_c 13.530(2)
_cell_measurement_reflns_used 5696
_cell_measurement_temperature 173(2)
_cell_measurement_theta_max 25.7
_cell_measurement_theta_min 3.6
_cell_volume 1099.9(4)
_computing_cell_refinement 'X-Area (Stoe & Cie, 2001)'
_computing_data_collection 'X-Area (Stoe & Cie, 2001)'
_computing_data_reduction 'X-Area (Stoe & Cie, 2001)'
_computing_molecular_graphics 'XP in SHELXTL-Plus (Sheldrick, 1991)'
_computing_publication_material SHELXL97
_computing_structure_refinement 'SHELXL97 (Sheldrick, 1997) '
_computing_structure_solution 'SHELXS97 (Sheldrick, 1990) '
_diffrn_ambient_temperature 173(2)
_diffrn_measured_fraction_theta_full 0.996
_diffrn_measured_fraction_theta_max 0.992
_diffrn_measurement_device_type 'STOE IPDS II two-circle-diffractometer'
_diffrn_measurement_method \w
_diffrn_radiation_monochromator graphite
_diffrn_radiation_source 'fine-focus sealed tube'
_diffrn_radiation_type MoK\a
_diffrn_radiation_wavelength 0.71073
_diffrn_reflns_av_R_equivalents 0.0907
_diffrn_reflns_av_sigmaI/netI 0.1202
_diffrn_reflns_limit_h_max 7
_diffrn_reflns_limit_h_min -9
_diffrn_reflns_limit_k_max 14
_diffrn_reflns_limit_k_min -14
_diffrn_reflns_limit_l_max 16
_diffrn_reflns_limit_l_min -16
_diffrn_reflns_number 11729
_diffrn_reflns_theta_full 25.00
_diffrn_reflns_theta_max 25.61
_diffrn_reflns_theta_min 3.45
_diffrn_standards_number 0
_exptl_absorpt_coefficient_mu 0.210
_exptl_absorpt_correction_T_max 0.9958
_exptl_absorpt_correction_T_min 0.9651
_exptl_absorpt_correction_type multi-scan
_exptl_absorpt_process_details 'MULABS (Spek, 2003; Blessing, 1995)'
_exptl_crystal_colour 'dark yellow'
_exptl_crystal_density_diffrn 1.460
_exptl_crystal_density_method 'not measured'
_exptl_crystal_description plate
_exptl_crystal_F_000 500
_exptl_crystal_size_max 0.17
_exptl_crystal_size_mid 0.11
_exptl_crystal_size_min 0.02
_refine_diff_density_max 0.316
_refine_diff_density_min -0.359
_refine_ls_extinction_coef 0.023(4)
_refine_ls_extinction_expression Fc^*^=kFc[1+0.001xFc^2^\l^3^/sin(2\q)]^-1/4^
_refine_ls_extinction_method SHELXL
_refine_ls_goodness_of_fit_ref 0.953
_refine_ls_hydrogen_treatment mixed
_refine_ls_matrix_type full
_refine_ls_number_parameters 316
_refine_ls_number_reflns 4108
_refine_ls_number_restraints 0
_refine_ls_restrained_S_all 0.953
_refine_ls_R_factor_all 0.1161
_refine_ls_R_factor_gt 0.0654
_refine_ls_shift/su_max 0.000
_refine_ls_shift/su_mean 0.000
_refine_ls_structure_factor_coef Fsqd
_refine_ls_weighting_details 'calc w=1/[\s^2^(Fo^2^)+(0.0714P)^2^+0.0000P] where P=(Fo^2^+2Fc^2^)/3'
_refine_ls_weighting_scheme calc
_refine_ls_wR_factor_gt 0.1443
_refine_ls_wR_factor_ref 0.1659
_reflns_number_gt 2452
_reflns_number_total 4108
_reflns_threshold_expression I>2\s(I)
_cod_data_source_file og5035.cif
_cod_data_source_block PY154-DMSO
_cod_depositor_comments
;
The following automatic conversions were performed:
'_symmetry_cell_setting' value 'Triclinic' changed to 'triclinic'
according to '/home/saulius/struct/CIF-dictionaries/cif_core.dic'
dictionary named 'cif_core.dic' version 2.4.1 from 2010-06-29.

Automatic conversion script
Id: cif_fix_enum 1527 2010-12-29 10:47:43Z saulius 

The following automatic conversions were performed:

'_symmetry_cell_setting' value 'Triclinic' changed to 'triclinic'
according to /home/saulius/struct/CIF-dictionaries/cif_core.dic
dictionary named 'cif_core.dic' version 2.4.1 from 2010-06-29.

Automatic conversion script
Id: cif_fix_values 1715 2011-07-08 13:25:40Z adriana 
;
_cod_original_cell_volume 1099.9(3)
_cod_database_code 2104316

loop_
_symmetry_equiv_pos_as_xyz
'x, y, z'
'-x, -y, -z'

loop_
_atom_site_type_symbol
_atom_site_label
_atom_site_fract_x
_atom_site_fract_y
_atom_site_fract_z
_atom_site_U_iso_or_equiv
_atom_site_adp_type
_atom_site_calc_flag
_atom_site_refinement_flags
_atom_site_occupancy
_atom_site_disorder_assembly
_atom_site_disorder_group
S S1 0.50971(16) 0.62448(9) 0.13129(9) 0.0458(3) Uani d . 1 . .
O O1S 0.4647(5) 0.4967(2) 0.1358(3) 0.0557(8) Uani d . 1 . .
C C1S 0.5563(10) 0.7168(5) 0.2632(5) 0.0856(19) Uani d . 1 . .
H H1S1 0.4376 0.7044 0.2841 0.128 Uiso calc R 1 . .
H H1S2 0.6083 0.8025 0.2680 0.128 Uiso calc R 1 . .
H H1S3 0.6487 0.6949 0.3107 0.128 Uiso calc R 1 . .
C C2S 0.7445(7) 0.6686(4) 0.1193(4) 0.0541(11) Uani d . 1 . .
H H2S1 0.7464 0.6240 0.0487 0.081 Uiso calc R 1 . .
H H2S2 0.8300 0.6500 0.1735 0.081 Uiso calc R 1 . .
H H2S3 0.7871 0.7561 0.1293 0.081 Uiso calc R 1 . .
N N1 0.7916(4) 0.7730(3) 0.6740(3) 0.0316(7) Uani d . 1 . .
H H1 0.754(6) 0.738(4) 0.611(3) 0.040(12) Uiso d . 1 . .
N N2 0.8494(4) 0.7069(3) 0.7317(2) 0.0321(7) Uani d . 1 . .
C C3 0.8468(5) 0.5961(3) 0.6855(3) 0.0326(8) Uani d . 1 . .
C C31 0.9199(6) 0.5368(4) 0.7632(3) 0.0391(9) Uani d . 1 . .
O O31 0.9171(5) 0.4300(3) 0.7345(2) 0.0516(8) Uani d . 1 . .
C C32 0.9941(7) 0.6095(4) 0.8792(3) 0.0476(11) Uani d . 1 . .
H H32A 0.8875 0.6220 0.9066 0.071 Uiso calc R 1 . .
H H32B 1.0844 0.6885 0.8879 0.071 Uiso calc R 1 . .
H H32C 1.0587 0.5653 0.9186 0.071 Uiso calc R 1 . .
C C4 0.7819(5) 0.5376(3) 0.5669(3) 0.0331(8) Uani d . 1 . .
O O41 0.7212(4) 0.5922(2) 0.5066(2) 0.0403(7) Uani d . 1 . .
N N5 0.7990(5) 0.4258(3) 0.5324(2) 0.0339(7) Uani d . 1 . .
H H5 0.845(6) 0.394(4) 0.589(3) 0.054(13) Uiso d . 1 . .
C C11 0.7977(5) 0.8916(3) 0.7249(3) 0.0348(9) Uani d . 1 . .
C C12 0.7627(5) 0.9682(3) 0.6638(3) 0.0361(9) Uani d . 1 . .
C C13 0.7635(6) 1.0856(4) 0.7151(4) 0.0493(11) Uani d . 1 . .
H H13 0.7411 1.1378 0.6743 0.059 Uiso calc R 1 . .
C C14 0.7965(7) 1.1267(4) 0.8239(4) 0.0562(12) Uani d . 1 . .
H H14 0.7929 1.2054 0.8577 0.067 Uiso calc R 1 . .
C C15 0.8348(6) 1.0510(4) 0.8830(4) 0.0518(11) Uani d . 1 . .
H H15 0.8609 1.0793 0.9580 0.062 Uiso calc R 1 . .
C C16 0.8355(6) 0.9351(4) 0.8346(3) 0.0426(10) Uani d . 1 . .
H H16 0.8621 0.8848 0.8765 0.051 Uiso calc R 1 . .
C C17 0.7271(6) 0.9258(4) 0.5462(3) 0.0397(9) Uani d . 1 . .
F F1 0.5689(3) 0.8273(2) 0.49774(17) 0.0454(6) Uani d . 1 . .
F F2 0.7004(4) 1.0103(2) 0.4994(2) 0.0551(7) Uani d . 1 . .
F F3 0.8703(3) 0.8917(2) 0.51621(19) 0.0479(6) Uani d . 1 . .
C C51 0.7531(5) 0.3478(3) 0.4275(3) 0.0327(8) Uani d . 1 . .
C C52 0.6655(5) 0.3738(3) 0.3373(3) 0.0313(8) Uani d . 1 . .
H H52 0.6368 0.4477 0.3421 0.038 Uiso calc R 1 . .
C C53 0.6236(5) 0.2848(3) 0.2408(3) 0.0317(8) Uani d . 1 . .
C C54 0.6653(5) 0.1758(3) 0.2319(3) 0.0331(8) Uani d . 1 . .
C C55 0.7525(5) 0.1505(3) 0.3207(3) 0.0336(8) Uani d . 1 . .
H H55 0.7803 0.0763 0.3150 0.040 Uiso calc R 1 . .
C C56 0.7974(5) 0.2381(3) 0.4182(3) 0.0333(8) Uani d . 1 . .
H H56 0.8596 0.2241 0.4803 0.040 Uiso calc R 1 . .
N N57 0.5347(5) 0.2801(3) 0.1374(2) 0.0372(8) Uani d . 1 . .
H H57 0.508(6) 0.344(4) 0.125(3) 0.043(11) Uiso d . 1 . .
C C58 0.5177(6) 0.1715(3) 0.0662(3) 0.0393(9) Uani d . 1 . .
O O58 0.4399(5) 0.1368(2) -0.0309(2) 0.0484(8) Uani d . 1 . .
N N59 0.6035(5) 0.1099(3) 0.1242(3) 0.0369(8) Uani d . 1 . .
H H59 0.602(6) 0.044(4) 0.103(3) 0.033(11) Uiso d . 1 . .

loop_
_atom_site_aniso_label
_atom_site_aniso_U_11
_atom_site_aniso_U_22
_atom_site_aniso_U_33
_atom_site_aniso_U_12
_atom_site_aniso_U_13
_atom_site_aniso_U_23
S1 0.0469(6) 0.0313(5) 0.0601(7) 0.0178(5) 0.0050(5) 0.0182(5)
O1S 0.072(2) 0.0297(15) 0.071(2) 0.0220(15) 0.0165(16) 0.0208(14)
C1S 0.097(5) 0.058(3) 0.086(4) 0.019(3) 0.034(3) -0.007(3)
C2S 0.051(3) 0.058(3) 0.059(3) 0.023(2) 0.015(2) 0.022(2)
N1 0.0345(18) 0.0260(16) 0.0355(18) 0.0111(13) 0.0083(14) 0.0114(14)
N2 0.0294(16) 0.0316(17) 0.0409(17) 0.0116(13) 0.0123(13) 0.0171(13)
C3 0.032(2) 0.0280(19) 0.041(2) 0.0115(16) 0.0097(16) 0.0152(15)
C31 0.041(2) 0.037(2) 0.049(2) 0.0177(18) 0.0122(18) 0.0246(18)
O31 0.071(2) 0.0423(17) 0.0500(17) 0.0280(15) 0.0088(14) 0.0250(13)
C32 0.052(3) 0.051(3) 0.043(2) 0.018(2) 0.008(2) 0.023(2)
C4 0.028(2) 0.0256(18) 0.044(2) 0.0070(15) 0.0057(16) 0.0134(16)
O41 0.0509(17) 0.0294(14) 0.0387(14) 0.0154(12) 0.0026(12) 0.0128(11)
N5 0.0397(18) 0.0257(16) 0.0382(17) 0.0130(14) 0.0077(14) 0.0131(13)
C11 0.029(2) 0.0265(19) 0.048(2) 0.0082(15) 0.0075(16) 0.0122(16)
C12 0.0273(19) 0.0269(19) 0.054(2) 0.0079(15) 0.0101(17) 0.0144(17)
C13 0.049(3) 0.031(2) 0.072(3) 0.020(2) 0.016(2) 0.017(2)
C14 0.054(3) 0.029(2) 0.073(3) 0.011(2) 0.013(2) -0.001(2)
C15 0.047(3) 0.046(3) 0.048(2) 0.011(2) 0.005(2) -0.0015(19)
C16 0.037(2) 0.034(2) 0.048(2) 0.0094(17) 0.0050(18) 0.0046(17)
C17 0.037(2) 0.035(2) 0.057(2) 0.0166(18) 0.0185(19) 0.0228(18)
F1 0.0424(14) 0.0451(14) 0.0466(13) 0.0099(11) 0.0079(10) 0.0182(10)
F2 0.0686(18) 0.0478(14) 0.0733(16) 0.0322(13) 0.0274(13) 0.0412(13)
F3 0.0461(14) 0.0534(15) 0.0633(15) 0.0276(12) 0.0254(11) 0.0311(12)
C51 0.032(2) 0.0268(18) 0.042(2) 0.0101(15) 0.0087(16) 0.0157(15)
C52 0.030(2) 0.0203(17) 0.045(2) 0.0087(14) 0.0093(16) 0.0126(15)
C53 0.0303(19) 0.0278(18) 0.042(2) 0.0115(15) 0.0096(16) 0.0165(16)
C54 0.0300(19) 0.0245(18) 0.047(2) 0.0083(15) 0.0112(16) 0.0143(16)
C55 0.034(2) 0.0241(18) 0.052(2) 0.0133(15) 0.0166(17) 0.0202(17)
C56 0.0296(19) 0.0302(19) 0.046(2) 0.0118(15) 0.0104(16) 0.0196(17)
N57 0.045(2) 0.0203(16) 0.0464(19) 0.0152(14) 0.0055(15) 0.0106(14)
C58 0.044(2) 0.0244(19) 0.048(2) 0.0124(17) 0.0084(18) 0.0110(17)
O58 0.066(2) 0.0306(15) 0.0435(16) 0.0199(14) 0.0002(14) 0.0092(12)
N59 0.046(2) 0.0213(16) 0.0440(19) 0.0158(15) 0.0077(15) 0.0102(14)

loop_
_atom_type_symbol
_atom_type_description
_atom_type_scat_dispersion_real
_atom_type_scat_dispersion_imag
_atom_type_scat_source
C C 0.0033 0.0016 'International Tables Vol C Tables 4.2.6.8 and 6.1.1.4'
H H 0.0000 0.0000 'International Tables Vol C Tables 4.2.6.8 and 6.1.1.4'
F F 0.0171 0.0103 'International Tables Vol C Tables 4.2.6.8 and 6.1.1.4'
N N 0.0061 0.0033 'International Tables Vol C Tables 4.2.6.8 and 6.1.1.4'
O O 0.0106 0.0060 'International Tables Vol C Tables 4.2.6.8 and 6.1.1.4'
S S 0.1246 0.1234 'International Tables Vol C Tables 4.2.6.8 and 6.1.1.4'

loop_
_geom_angle_atom_site_label_1
_geom_angle_atom_site_label_2
_geom_angle_atom_site_label_3
_geom_angle_site_symmetry_1
_geom_angle_site_symmetry_3
_geom_angle
_geom_angle_publ_flag
O1S S1 C1S . . 105.4(3) ?
O1S S1 C2S . . 107.5(2) ?
C1S S1 C2S . . 97.9(3) ?
S1 C1S H1S1 . . 109.5 ?
S1 C1S H1S2 . . 109.5 ?
H1S1 C1S H1S2 . . 109.5 ?
S1 C1S H1S3 . . 109.5 ?
H1S1 C1S H1S3 . . 109.5 ?
H1S2 C1S H1S3 . . 109.5 ?
S1 C2S H2S1 . . 109.5 ?
S1 C2S H2S2 . . 109.5 ?
H2S1 C2S H2S2 . . 109.5 ?
S1 C2S H2S3 . . 109.5 ?
H2S1 C2S H2S3 . . 109.5 ?
H2S2 C2S H2S3 . . 109.5 ?
N2 N1 C11 . . 119.4(3) ?
N2 N1 H1 . . 114(3) ?
C11 N1 H1 . . 127(3) ?
C3 N2 N1 . . 120.3(3) ?
N2 C3 C31 . . 112.5(3) ?
N2 C3 C4 . . 123.3(3) ?
C31 C3 C4 . . 124.2(3) ?
O31 C31 C3 . . 121.4(4) ?
O31 C31 C32 . . 120.0(3) ?
C3 C31 C32 . . 118.6(3) ?
C31 C32 H32A . . 109.5 ?
C31 C32 H32B . . 109.5 ?
H32A C32 H32B . . 109.5 ?
C31 C32 H32C . . 109.5 ?
H32A C32 H32C . . 109.5 ?
H32B C32 H32C . . 109.5 ?
O41 C4 N5 . . 123.6(3) ?
O41 C4 C3 . . 120.8(3) ?
N5 C4 C3 . . 115.6(3) ?
C4 N5 C51 . . 129.6(3) ?
C4 N5 H5 . . 114(3) ?
C51 N5 H5 . . 116(3) ?
C16 C11 N1 . . 121.4(3) ?
C16 C11 C12 . . 119.1(4) ?
N1 C11 C12 . . 119.5(3) ?
C13 C12 C11 . . 119.2(4) ?
C13 C12 C17 . . 120.2(4) ?
C11 C12 C17 . . 120.6(3) ?
C14 C13 C12 . . 121.1(4) ?
C14 C13 H13 . . 119.5 ?
C12 C13 H13 . . 119.5 ?
C13 C14 C15 . . 118.9(4) ?
C13 C14 H14 . . 120.5 ?
C15 C14 H14 . . 120.5 ?
C16 C15 C14 . . 121.1(4) ?
C16 C15 H15 . . 119.4 ?
C14 C15 H15 . . 119.4 ?
C15 C16 C11 . . 120.5(4) ?
C15 C16 H16 . . 119.7 ?
C11 C16 H16 . . 119.7 ?
F3 C17 F2 . . 106.2(3) ?
F3 C17 F1 . . 105.3(3) ?
F2 C17 F1 . . 105.5(3) ?
F3 C17 C12 . . 113.1(3) ?
F2 C17 C12 . . 113.6(3) ?
F1 C17 C12 . . 112.5(3) ?
C52 C51 N5 . . 123.6(3) ?
C52 C51 C56 . . 121.0(3) ?
N5 C51 C56 . . 115.4(3) ?
C53 C52 C51 . . 115.9(3) ?
C53 C52 H52 . . 122.1 ?
C51 C52 H52 . . 122.1 ?
C52 C53 C54 . . 123.0(3) ?
C52 C53 N57 . . 130.7(3) ?
C54 C53 N57 . . 106.3(3) ?
C55 C54 N59 . . 132.0(3) ?
C55 C54 C53 . . 121.1(3) ?
N59 C54 C53 . . 106.8(3) ?
C54 C55 C56 . . 117.2(3) ?
C54 C55 H55 . . 121.4 ?
C56 C55 H55 . . 121.4 ?
C55 C56 C51 . . 121.7(3) ?
C55 C56 H56 . . 119.2 ?
C51 C56 H56 . . 119.2 ?
C58 N57 C53 . . 110.2(3) ?
C58 N57 H57 . . 129(3) ?
C53 N57 H57 . . 121(3) ?
O58 C58 N59 . . 127.4(3) ?
O58 C58 N57 . . 126.5(3) ?
N59 C58 N57 . . 106.2(3) ?
C58 N59 C54 . . 110.4(3) ?
C58 N59 H59 . . 125(3) ?
C54 N59 H59 . . 123(3) ?

loop_
_geom_bond_atom_site_label_1
_geom_bond_atom_site_label_2
_geom_bond_site_symmetry_2
_geom_bond_distance
_geom_bond_publ_flag
S1 O1S . 1.497(3) ?
S1 C1S . 1.768(6) ?
S1 C2S . 1.770(5) ?
C1S H1S1 . 0.9800 ?
C1S H1S2 . 0.9800 ?
C1S H1S3 . 0.9800 ?
C2S H2S1 . 0.9800 ?
C2S H2S2 . 0.9800 ?
C2S H2S3 . 0.9800 ?
N1 N2 . 1.325(4) ?
N1 C11 . 1.402(5) ?
N1 H1 . 0.81(4) ?
N2 C3 . 1.313(5) ?
C3 C31 . 1.495(5) ?
C3 C4 . 1.507(5) ?
C31 O31 . 1.233(5) ?
C31 C32 . 1.507(6) ?
C32 H32A . 0.9800 ?
C32 H32B . 0.9800 ?
C32 H32C . 0.9800 ?
C4 O41 . 1.248(4) ?
C4 N5 . 1.351(5) ?
N5 C51 . 1.414(5) ?
N5 H5 . 0.97(4) ?
C11 C16 . 1.391(6) ?
C11 C12 . 1.409(5) ?
C12 C13 . 1.404(5) ?
C12 C17 . 1.494(6) ?
C13 C14 . 1.383(7) ?
C13 H13 . 0.9500 ?
C14 C15 . 1.387(7) ?
C14 H14 . 0.9500 ?
C15 C16 . 1.382(6) ?
C15 H15 . 0.9500 ?
C16 H16 . 0.9500 ?
C17 F3 . 1.348(5) ?
C17 F2 . 1.349(4) ?
C17 F1 . 1.359(5) ?
C51 C52 . 1.408(5) ?
C51 C56 . 1.415(5) ?
C52 C53 . 1.387(5) ?
C52 H52 . 0.9500 ?
C53 C54 . 1.397(5) ?
C53 N57 . 1.406(5) ?
C54 C55 . 1.386(5) ?
C54 N59 . 1.396(5) ?
C55 C56 . 1.387(5) ?
C55 H55 . 0.9500 ?
C56 H56 . 0.9500 ?
N57 C58 . 1.375(5) ?
N57 H57 . 0.88(5) ?
C58 O58 . 1.244(5) ?
C58 N59 . 1.373(5) ?
N59 H59 . 0.77(4) ?

loop_
_geom_hbond_atom_site_label_D
_geom_hbond_atom_site_label_H
_geom_hbond_atom_site_label_A
_geom_hbond_site_symmetry_A
_geom_hbond_distance_DH
_geom_hbond_distance_HA
_geom_hbond_distance_DA
_geom_hbond_angle_DHA
N1 H1 O41 . 0.81(4) 1.88(4) 2.578(4) 144(4)
N5 H5 O31 . 0.97(4) 1.85(4) 2.684(4) 143(4)
N57 H57 O1S . 0.88(5) 1.91(5) 2.770(4) 165(4)
N59 H59 O58 2_655 0.77(4) 2.05(4) 2.815(4) 172(4)

loop_
_geom_torsion_atom_site_label_1
_geom_torsion_atom_site_label_2
_geom_torsion_atom_site_label_3
_geom_torsion_atom_site_label_4
_geom_torsion_site_symmetry_1
_geom_torsion_site_symmetry_2
_geom_torsion_site_symmetry_3
_geom_torsion_site_symmetry_4
_geom_torsion
_geom_torsion_publ_flag
C11 N1 N2 C3 . . . . -179.3(3) ?
N1 N2 C3 C31 . . . . 179.1(3) ?
N1 N2 C3 C4 . . . . 0.6(5) ?
N2 C3 C31 O31 . . . . 175.6(4) ?
C4 C3 C31 O31 . . . . -6.0(6) ?
N2 C3 C31 C32 . . . . -3.1(5) ?
C4 C3 C31 C32 . . . . 175.4(4) ?
N2 C3 C4 O41 . . . . -2.1(6) ?
C31 C3 C4 O41 . . . . 179.5(4) ?
N2 C3 C4 N5 . . . . 176.2(4) ?
C31 C3 C4 N5 . . . . -2.1(5) ?
O41 C4 N5 C51 . . . . -1.2(6) ?
C3 C4 N5 C51 . . . . -179.5(4) ?
N2 N1 C11 C16 . . . . -9.7(5) ?
N2 N1 C11 C12 . . . . 171.0(3) ?
C16 C11 C12 C13 . . . . -1.2(6) ?
N1 C11 C12 C13 . . . . 178.2(4) ?
C16 C11 C12 C17 . . . . 178.2(4) ?
N1 C11 C12 C17 . . . . -2.4(6) ?
C11 C12 C13 C14 . . . . -0.5(6) ?
C17 C12 C13 C14 . . . . -179.9(4) ?
C12 C13 C14 C15 . . . . 1.9(7) ?
C13 C14 C15 C16 . . . . -1.7(7) ?
C14 C15 C16 C11 . . . . 0.0(7) ?
N1 C11 C16 C15 . . . . -177.9(4) ?
C12 C11 C16 C15 . . . . 1.4(6) ?
C13 C12 C17 F3 . . . . 122.0(4) ?
C11 C12 C17 F3 . . . . -57.5(5) ?
C13 C12 C17 F2 . . . . 0.9(5) ?
C11 C12 C17 F2 . . . . -178.5(3) ?
C13 C12 C17 F1 . . . . -118.9(4) ?
C11 C12 C17 F1 . . . . 61.7(5) ?
C4 N5 C51 C52 . . . . -4.3(6) ?
C4 N5 C51 C56 . . . . 177.0(4) ?
N5 C51 C52 C53 . . . . -177.5(3) ?
C56 C51 C52 C53 . . . . 1.1(5) ?
C51 C52 C53 C54 . . . . -0.3(6) ?
C51 C52 C53 N57 . . . . 178.7(4) ?
C52 C53 C54 C55 . . . . -0.1(6) ?
N57 C53 C54 C55 . . . . -179.2(3) ?
C52 C53 C54 N59 . . . . -180.0(4) ?
N57 C53 C54 N59 . . . . 0.9(4) ?
N59 C54 C55 C56 . . . . 179.5(4) ?
C53 C54 C55 C56 . . . . -0.4(6) ?
C54 C55 C56 C51 . . . . 1.2(6) ?
C52 C51 C56 C55 . . . . -1.7(6) ?
N5 C51 C56 C55 . . . . 177.0(3) ?
C52 C53 N57 C58 . . . . -178.0(4) ?
C54 C53 N57 C58 . . . . 1.1(4) ?
C53 N57 C58 O58 . . . . 177.4(4) ?
C53 N57 C58 N59 . . . . -2.6(4) ?
O58 C58 N59 C54 . . . . -176.8(4) ?
N57 C58 N59 C54 . . . . 3.2(4) ?
C55 C54 N59 C58 . . . . 177.6(4) ?
C53 C54 N59 C58 . . . . -2.5(4) ?

loop_
_cod_related_entry_id
_cod_related_entry_database
_cod_related_entry_code
1 ChemSpider 30654534
